data_1537388
loop_
_publ_author_name
'Harrison, R.W.'
'Thompson, R.C.'
'Trotter, J.'

_publ_section_title
;
 The Structure of Potassium Difluorophosphate
;
_journal_name_full
;
Journal of the Chemical Society A: Inorganic, Physical, Theoretical (1966-1971)
;
_journal_page_first 1775
_journal_page_last 1780
_journal_volume 1966
_journal_year 1966
_chemical_formula_sum 'F2 K O2 P'
_chemical_name_systematic 'K P O2 F2'
_space_group_IT_number 62
_symmetry_space_group_name_Hall '-P 2ac 2n'
_symmetry_space_group_name_H-M 'P n m a'
_cell_angle_alpha 90
_cell_angle_beta 90
_cell_angle_gamma 90
_cell_formula_units_Z 4
_cell_length_a 8.039
_cell_length_b 6.205
_cell_length_c 7.635
_cell_volume 380.849
_citation_journal_id_ASTM JCSIAP
_cod_data_source_file Harrison_JCSIAP_1966_1474.cif
_cod_data_source_block F2K1O2P1
_cod_original_formula_sum 'F2 K1 O2 P1'
_cod_database_code 1537388

loop_
_symmetry_equiv_pos_as_xyz
x,y,z
-x+1/2,-y,z+1/2
x+1/2,-y+1/2,-z+1/2
-x,y+1/2,-z
-x,-y,-z
x-1/2,y,-z-1/2
-x-1/2,y-1/2,z-1/2
x,-y-1/2,z

loop_
_atom_site_label
_atom_site_type_symbol
_atom_site_fract_x
_atom_site_fract_y
_atom_site_fract_z
_atom_site_occupancy
_atom_site_U_iso_or_equiv
F2 F-1 -0.0601 0.25 -0.4356 1 0.0
O1 O-2 0.098 0.0443 -0.2184 1 0.0
K1 K+1 0.1486 0.25 0.1444 1 0.0
P1 P+5 0.0917 0.25 -0.3101 1 0.0
F1 F-1 0.2287 0.25 -0.4534 1 0.0
